data_7019384
loop_
_publ_author_name
'Sun, Ya-Guang'
'Xiong, Gang'
'Guo, Mei-Yan'
'Ding, Fu'
'Wang, Shu-Ju'
'Smet, Philippe F.'
'Poelman, Dirk'
'Gao, En-Jun'
'Verpoort, Francis'

_publ_section_title
;
 Hydrothermal synthesis, crystal structure and properties of Ni(ii)-4f
 complexes based on 1H-benzimidazole-5,6-dicarboxylic acid.
;
_journal_issue 25
_journal_name_full 'Dalton transactions (Cambridge, England : 2003)'
_journal_page_first 7670
_journal_page_last 7680
_journal_paper_doi 10.1039/c2dt30277b
_journal_volume 41
_journal_year 2012
_chemical_formula_sum 'C18 H24 Er2 N4 Ni O24 S2'
_chemical_formula_weight 1137.76
_chemical_name_systematic
;
?
;
_space_group_IT_number 14
_symmetry_cell_setting monoclinic
_symmetry_space_group_name_Hall '-P 2ybc'
_symmetry_space_group_name_H-M 'P 1 21/c 1'
_atom_sites_solution_hydrogens geom
_atom_sites_solution_primary direct
_atom_sites_solution_secondary difmap
_audit_creation_method SHELXL-97
_cell_angle_alpha 90.00
_cell_angle_beta 115.62(2)
_cell_angle_gamma 90.00
_cell_formula_units_Z 4
_cell_length_a 15.420(3)
_cell_length_b 8.6010(17)
_cell_length_c 24.344(8)
_cell_measurement_reflns_used 5123
_cell_measurement_temperature 293(2)
_cell_measurement_theta_max 25
_cell_measurement_theta_min 1.8
_cell_volume 2911.2(13)
_computing_cell_refinement 'Bruker XSCANS'
_computing_data_collection 'Bruker XSCANS'
_computing_data_reduction 'Bruker SHELXTL'
_computing_molecular_graphics 'Bruker SHELXTL'
_computing_publication_material 'Bruker SHELXTL'
_computing_structure_refinement 'SHELXL-97 (Sheldrick, 1997)'
_computing_structure_solution 'SHELXS-97 (Sheldrick, 1990)'
_diffrn_ambient_temperature 293(2)
_diffrn_detector_area_resol_mean 0
_diffrn_measured_fraction_theta_full 0.999
_diffrn_measured_fraction_theta_max 0.999
_diffrn_measurement_device_type 'Bruker P4'
_diffrn_measurement_method '\w scans'
_diffrn_radiation_monochromator graphite
_diffrn_radiation_source 'fine-focus sealed tube'
_diffrn_radiation_type MoK\a
_diffrn_radiation_wavelength 0.71073
_diffrn_reflns_av_R_equivalents 0.0451
_diffrn_reflns_av_sigmaI/netI 0.0396
_diffrn_reflns_limit_h_max 18
_diffrn_reflns_limit_h_min -16
_diffrn_reflns_limit_k_max 10
_diffrn_reflns_limit_k_min -10
_diffrn_reflns_limit_l_max 26
_diffrn_reflns_limit_l_min -28
_diffrn_reflns_number 20675
_diffrn_reflns_theta_full 25.00
_diffrn_reflns_theta_max 25.00
_diffrn_reflns_theta_min 1.80
_diffrn_standards_decay_% 0
_diffrn_standards_interval_count 0
_diffrn_standards_interval_time 0
_diffrn_standards_number 0
_exptl_absorpt_coefficient_mu 6.611
_exptl_absorpt_correction_T_max 0.3515
_exptl_absorpt_correction_T_min 0.2417
_exptl_absorpt_correction_type multi-scan
_exptl_absorpt_process_details SADABS
_exptl_crystal_colour green
_exptl_crystal_density_diffrn 2.596
_exptl_crystal_density_method 'not measured'
_exptl_crystal_description block
_exptl_crystal_F_000 2192
_exptl_crystal_size_max 0.30
_exptl_crystal_size_mid 0.20
_exptl_crystal_size_min 0.20
_refine_diff_density_max 1.021
_refine_diff_density_min -1.499
_refine_diff_density_rms 0.247
_refine_ls_extinction_coef 0.00286(8)
_refine_ls_extinction_expression Fc^*^=kFc[1+0.001xFc^2^\l^3^/sin(2\q)]^-1/4^
_refine_ls_extinction_method SHELXL
_refine_ls_goodness_of_fit_ref 1.079
_refine_ls_hydrogen_treatment mixed
_refine_ls_matrix_type full
_refine_ls_number_parameters 461
_refine_ls_number_reflns 5123
_refine_ls_number_restraints 0
_refine_ls_restrained_S_all 1.079
_refine_ls_R_factor_all 0.0331
_refine_ls_R_factor_gt 0.0277
_refine_ls_shift/su_max 0.002
_refine_ls_shift/su_mean 0.000
_refine_ls_structure_factor_coef Fsqd
_refine_ls_weighting_details 'calc w=1/[\s^2^(Fo^2^)+(0.0370P)^2^+0.0000P] where P=(Fo^2^+2Fc^2^)/3'
_refine_ls_weighting_scheme calc
_refine_ls_wR_factor_gt 0.0706
_refine_ls_wR_factor_ref 0.0724
_reflns_number_gt 4217
_reflns_number_total 5123
_reflns_threshold_expression >2sigma(I)
_cod_data_source_file c2dt30277b.txt
_cod_data_source_block 8
_cod_depositor_comments
;
The following automatic conversions were performed:

'_symmetry_cell_setting' value 'Monoclinic' changed to 'monoclinic'
according to /home/saulius/struct/CIF-dictionaries/cif_core.dic
dictionary named 'cif_core.dic' version 2.4.1 from 2010-06-29.

Automatic conversion script
Id: cif_fix_values 1891 2012-01-12 08:04:46Z andrius 
;
_cod_original_sg_symbol_H-M P21/c
_cod_database_code 7019384

loop_
_symmetry_equiv_pos_as_xyz
'x, y, z'
'-x, y+1/2, -z+1/2'
'-x, -y, -z'
'x, -y-1/2, z-1/2'

loop_
_atom_site_label
_atom_site_type_symbol
_atom_site_fract_x
_atom_site_fract_y
_atom_site_fract_z
_atom_site_U_iso_or_equiv
_atom_site_adp_type
_atom_site_occupancy
_atom_site_symmetry_multiplicity
_atom_site_calc_flag
_atom_site_refinement_flags
Er1 Er 0.141206(15) 0.64464(2) 0.257103(9) 0.00803(9) Uani 1 1 d .
Er2 Er 0.370793(15) 0.86647(2) 0.251750(9) 0.00792(9) Uani 1 1 d .
Ni1 Ni 0.24442(4) 1.20972(8) -0.00071(3) 0.01241(17) Uani 1 1 d .
S1 S 0.26628(9) 0.96806(14) 0.35166(5) 0.0090(3) Uani 1 1 d .
S2 S 0.24108(9) 0.55186(14) 0.15449(5) 0.0090(3) Uani 1 1 d .
O2 O 0.0680(3) 0.8607(4) 0.19911(15) 0.0145(8) Uani 1 1 d .
O3 O 0.2130(2) 0.9132(4) 0.20546(14) 0.0131(8) Uani 1 1 d .
O4 O 0.1246(3) 0.5440(4) 0.34377(15) 0.0158(8) Uani 1 1 d .
O5 O 0.0138(2) 0.7094(4) 0.28809(14) 0.0138(8) Uani 1 1 d .
O6 O -0.0048(3) 0.5254(4) 0.19183(15) 0.0178(8) Uani 1 1 d .
H6C H -0.0077 0.4276 0.1851 0.027 Uiso 1 1 d R
H6D H -0.0564 0.5793 0.1746 0.027 Uiso 1 1 d R
O7 O 0.1763(3) 0.3770(4) 0.25602(16) 0.0224(9) Uani 1 1 d .
H7A H 0.1850 0.3618 0.2268 0.034 Uiso 1 1 d R
H7B H 0.1776 0.3081 0.2747 0.034 Uiso 1 1 d R
O8 O 0.3718(3) 1.1360(4) 0.23744(15) 0.0177(9) Uani 1 1 d .
H8C H 0.3868 1.1989 0.2672 0.027 Uiso 1 1 d R
H8D H 0.3593 1.1737 0.2020 0.027 Uiso 1 1 d R
O9 O 0.5247(3) 0.9661(4) 0.32488(14) 0.0195(9) Uani 1 1 d .
H9A H 0.5580 0.9145 0.3569 0.029 Uiso 1 1 d R
H9B H 0.5453 1.0529 0.3186 0.029 Uiso 1 1 d R
O10 O 0.3059(2) 0.6347(4) 0.29803(14) 0.0121(8) Uani 1 1 d .
O11 O 0.4579(2) 0.6652(4) 0.31745(15) 0.0133(8) Uani 1 1 d .
O12 O 0.5144(3) 0.3471(4) 0.28847(15) 0.0145(8) Uani 1 1 d .
O13 O 0.6458(2) 0.4319(4) 0.36478(15) 0.0164(8) Uani 1 1 d .
O14 O 0.3452(2) 0.9527(4) 0.33309(14) 0.0130(8) Uani 1 1 d .
O15 O 0.1997(3) 0.8356(4) 0.32954(16) 0.0165(8) Uani 1 1 d .
O16 O 0.3096(2) 0.9691(4) 0.41877(14) 0.0169(8) Uani 1 1 d .
O17 O 0.2121(3) 1.1126(4) 0.32801(16) 0.0196(9) Uani 1 1 d .
O18 O 0.3287(2) 0.6453(4) 0.18932(15) 0.0129(8) Uani 1 1 d .
O19 O 0.1620(2) 0.6034(4) 0.16863(14) 0.0124(8) Uani 1 1 d .
O20 O 0.2614(3) 0.3863(4) 0.17073(16) 0.0167(8) Uani 1 1 d .
O21 O 0.2137(3) 0.5721(4) 0.08926(14) 0.0171(8) Uani 1 1 d .
O22 O 0.2502(2) 0.9669(4) 0.00792(15) 0.0196(9) Uani 1 1 d .
H22A H 0.1906 0.9449 -0.0090 0.029 Uiso 1 1 d R
H22B H 0.2745 0.9382 0.0450 0.029 Uiso 1 1 d R
O23 O 0.3169(2) 1.2348(4) 0.09362(14) 0.0158(8) Uani 1 1 d .
H23A H 0.2788 1.2719 0.1071 0.024 Uiso 1 1 d R
H23B H 0.3384 1.1476 0.1104 0.024 Uiso 1 1 d R
O24 O 0.2344(3) 1.4498(4) -0.00644(14) 0.0217(9) Uani 1 1 d .
H24A H 0.2415 1.5031 0.0247 0.033 Uiso 1 1 d R
H24B H 0.2636 1.4936 -0.0249 0.033 Uiso 1 1 d R
O25 O 0.1743(2) 1.2125(4) -0.09222(14) 0.0150(8) Uani 1 1 d .
H25A H 0.2093 1.2619 -0.1053 0.022 Uiso 1 1 d R
H25B H 0.1573 1.1261 -0.1108 0.022 Uiso 1 1 d R
N1 N 0.1099(3) 1.2112(5) -0.00053(17) 0.0135(9) Uani 1 1 d .
N2 N -0.0327(3) 1.3160(5) -0.02258(18) 0.0149(10) Uani 1 1 d .
H2 H -0.0844 1.3688 -0.0419 0.018 Uiso 1 1 d R
N3 N 0.5191(3) 0.1775(5) 0.52048(17) 0.0126(9) Uani 1 1 d .
H3A H 0.5694 0.1212 0.5394 0.015 Uiso 1 1 d R
N4 N 0.3781(3) 0.2898(5) 0.49832(17) 0.0134(9) Uani 1 1 d .
C1 C 0.1236(3) 0.9370(5) 0.1828(2) 0.0089(10) Uani 1 1 d .
C2 C 0.0803(3) 1.0511(5) 0.1325(2) 0.0096(11) Uani 1 1 d .
C3 C 0.1262(4) 1.0743(6) 0.0953(2) 0.0115(11) Uani 1 1 d .
H3 H 0.1852 1.0280 0.1040 0.014 Uiso 1 1 calc R
C4 C 0.0814(4) 1.1690(6) 0.0446(2) 0.0117(11) Uani 1 1 d .
C5 C 0.0387(4) 1.2961(6) -0.0393(2) 0.0175(12) Uani 1 1 d .
H5 H 0.0380 1.3379 -0.0748 0.021 Uiso 1 1 calc R
C6 C -0.0081(4) 1.2363(5) 0.0314(2) 0.0119(11) Uani 1 1 d .
C7 C -0.0525(4) 1.2205(6) 0.0694(2) 0.0120(11) Uani 1 1 d .
H7 H -0.1102 1.2708 0.0612 0.014 Uiso 1 1 calc R
C8 C -0.0080(4) 1.1266(5) 0.1206(2) 0.0104(11) Uani 1 1 d .
C9 C 0.0506(4) 0.6228(5) 0.3343(2) 0.0108(11) Uani 1 1 d .
C10 C 0.3931(3) 0.5914(6) 0.3259(2) 0.0100(11) Uani 1 1 d .
C11 C 0.4224(4) 0.4654(5) 0.3717(2) 0.0104(11) Uani 1 1 d .
C12 C 0.3724(4) 0.4414(5) 0.4067(2) 0.0112(11) Uani 1 1 d .
H12 H 0.3152 0.4936 0.3981 0.013 Uiso 1 1 calc R
C13 C 0.4105(4) 0.3367(6) 0.4552(2) 0.0124(11) Uani 1 1 d .
C14 C 0.4463(4) 0.1966(6) 0.5356(2) 0.0166(12) Uani 1 1 d .
H14 H 0.4438 0.1488 0.5691 0.020 Uiso 1 1 calc R
C15 C 0.4986(4) 0.2648(5) 0.4690(2) 0.0122(11) Uani 1 1 d .
C16 C 0.5481(4) 0.2822(6) 0.4334(2) 0.0119(11) Uani 1 1 d .
H16 H 0.6052 0.2292 0.4423 0.014 Uiso 1 1 calc R
C17 C 0.5088(4) 0.3815(5) 0.3842(2) 0.0108(11) Uani 1 1 d .
C18 C 0.5596(4) 0.3905(5) 0.3439(2) 0.0109(11) Uani 1 1 d .

loop_
_atom_site_aniso_label
_atom_site_aniso_U_11
_atom_site_aniso_U_22
_atom_site_aniso_U_33
_atom_site_aniso_U_23
_atom_site_aniso_U_13
_atom_site_aniso_U_12
Er1 0.00705(15) 0.00849(15) 0.00860(13) 0.00071(8) 0.00344(10) 0.00069(9)
Er2 0.00650(15) 0.00831(15) 0.00867(13) 0.00017(8) 0.00301(10) 0.00031(8)
Ni1 0.0139(4) 0.0129(4) 0.0121(3) -0.0003(2) 0.0072(3) -0.0001(3)
S1 0.0090(7) 0.0098(6) 0.0084(6) -0.0003(5) 0.0040(5) 0.0011(5)
S2 0.0083(7) 0.0106(7) 0.0075(6) 0.0001(4) 0.0030(5) 0.0013(5)
O2 0.014(2) 0.013(2) 0.0173(19) 0.0067(14) 0.0082(17) 0.0038(15)
O3 0.0079(19) 0.0154(19) 0.0134(17) -0.0004(15) 0.0022(15) 0.0021(15)
O4 0.015(2) 0.016(2) 0.0200(19) 0.0064(15) 0.0114(17) 0.0045(16)
O5 0.0093(19) 0.0173(19) 0.0140(18) 0.0032(15) 0.0042(16) 0.0009(15)
O6 0.013(2) 0.016(2) 0.0236(19) -0.0072(15) 0.0077(17) -0.0008(16)
O7 0.032(3) 0.014(2) 0.0175(19) 0.0063(15) 0.0072(18) 0.0031(17)
O8 0.028(2) 0.014(2) 0.0116(17) -0.0016(14) 0.0086(18) -0.0021(16)
O9 0.016(2) 0.026(2) 0.0116(17) 0.0036(15) 0.0018(16) -0.0097(16)
O10 0.009(2) 0.016(2) 0.0091(17) 0.0002(13) 0.0023(15) 0.0041(15)
O11 0.012(2) 0.0115(19) 0.0162(18) 0.0037(14) 0.0055(16) -0.0005(15)
O12 0.012(2) 0.016(2) 0.0163(18) -0.0008(14) 0.0068(16) 0.0001(15)
O13 0.012(2) 0.0154(19) 0.0231(19) -0.0016(15) 0.0089(17) -0.0041(16)
O14 0.010(2) 0.018(2) 0.0140(17) -0.0033(14) 0.0084(16) -0.0025(15)
O15 0.018(2) 0.0136(19) 0.022(2) -0.0102(15) 0.0122(17) -0.0094(16)
O16 0.012(2) 0.027(2) 0.0094(17) -0.0007(15) 0.0022(16) 0.0051(16)
O17 0.028(2) 0.015(2) 0.0193(19) 0.0060(15) 0.0128(18) 0.0123(17)
O18 0.010(2) 0.0127(19) 0.0169(18) -0.0051(14) 0.0072(16) -0.0037(14)
O19 0.011(2) 0.0154(19) 0.0119(17) 0.0020(14) 0.0063(15) 0.0036(15)
O20 0.019(2) 0.0098(19) 0.0221(19) 0.0015(14) 0.0092(17) 0.0036(15)
O21 0.015(2) 0.028(2) 0.0076(16) -0.0005(15) 0.0040(15) 0.0057(17)
O22 0.015(2) 0.016(2) 0.022(2) -0.0003(15) 0.0031(17) -0.0010(15)
O23 0.022(2) 0.0144(19) 0.0149(18) 0.0034(14) 0.0117(17) 0.0052(16)
O24 0.035(3) 0.016(2) 0.023(2) -0.0018(15) 0.021(2) 0.0005(17)
O25 0.019(2) 0.0134(19) 0.0152(18) -0.0035(14) 0.0102(17) -0.0048(16)
N1 0.016(3) 0.017(2) 0.010(2) 0.0044(17) 0.0083(19) 0.0021(19)
N2 0.014(3) 0.020(3) 0.011(2) 0.0056(17) 0.004(2) 0.0025(19)
N3 0.013(2) 0.014(2) 0.011(2) 0.0063(17) 0.0062(19) 0.0056(19)
N4 0.015(3) 0.016(2) 0.010(2) 0.0031(17) 0.0061(19) 0.0017(19)
C1 0.012(3) 0.005(2) 0.010(2) -0.0050(19) 0.005(2) -0.001(2)
C2 0.009(3) 0.010(3) 0.009(2) -0.0007(19) 0.003(2) 0.001(2)
C3 0.009(3) 0.013(3) 0.013(2) 0.004(2) 0.005(2) 0.005(2)
C4 0.012(3) 0.013(3) 0.012(2) -0.002(2) 0.007(2) -0.002(2)
C5 0.018(3) 0.020(3) 0.016(3) 0.002(2) 0.010(2) 0.002(2)
C6 0.011(3) 0.012(3) 0.009(2) -0.0007(19) 0.000(2) 0.000(2)
C7 0.007(3) 0.012(3) 0.016(3) -0.002(2) 0.005(2) 0.000(2)
C8 0.010(3) 0.010(3) 0.010(2) 0.0003(18) 0.003(2) 0.000(2)
C9 0.006(3) 0.009(3) 0.014(2) -0.0058(19) 0.001(2) -0.004(2)
C10 0.011(3) 0.011(3) 0.007(2) -0.0058(19) 0.004(2) 0.002(2)
C11 0.009(3) 0.011(3) 0.011(2) -0.0029(19) 0.004(2) -0.002(2)
C12 0.009(3) 0.013(3) 0.011(2) 0.001(2) 0.003(2) 0.000(2)
C13 0.013(3) 0.014(3) 0.012(2) 0.000(2) 0.007(2) -0.001(2)
C14 0.021(3) 0.018(3) 0.012(3) 0.002(2) 0.008(2) 0.002(2)
C15 0.015(3) 0.009(3) 0.008(2) 0.0015(19) 0.000(2) 0.004(2)
C16 0.009(3) 0.013(3) 0.015(2) -0.003(2) 0.007(2) -0.002(2)
C17 0.010(3) 0.012(3) 0.009(2) -0.0013(19) 0.003(2) -0.002(2)
C18 0.011(3) 0.006(3) 0.015(3) 0.0030(19) 0.005(2) 0.001(2)

loop_
_atom_type_symbol
_atom_type_description
_atom_type_scat_dispersion_real
_atom_type_scat_dispersion_imag
_atom_type_scat_source
C C 0.0033 0.0016 'International Tables Vol C Tables 4.2.6.8 and 6.1.1.4'
H H 0.0000 0.0000 'International Tables Vol C Tables 4.2.6.8 and 6.1.1.4'
Er Er -0.2586 4.9576 'International Tables Vol C Tables 4.2.6.8 and 6.1.1.4'
N N 0.0061 0.0033 'International Tables Vol C Tables 4.2.6.8 and 6.1.1.4'
Ni Ni 0.3393 1.1124 'International Tables Vol C Tables 4.2.6.8 and 6.1.1.4'
O O 0.0106 0.0060 'International Tables Vol C Tables 4.2.6.8 and 6.1.1.4'
S S 0.1246 0.1234 'International Tables Vol C Tables 4.2.6.8 and 6.1.1.4'

loop_
_geom_angle_atom_site_label_1
_geom_angle_atom_site_label_2
_geom_angle_atom_site_label_3
_geom_angle
_geom_angle_site_symmetry_1
_geom_angle_site_symmetry_3
O15 Er1 O10 72.48(12) . .
O15 Er1 O2 79.60(12) . .
O10 Er1 O2 116.88(12) . .
O15 Er1 O19 130.77(12) . .
O10 Er1 O19 80.04(12) . .
O2 Er1 O19 77.57(12) . .
O15 Er1 O6 140.77(12) . .
O10 Er1 O6 146.34(11) . .
O2 Er1 O6 82.30(12) . .
O19 Er1 O6 77.56(12) . .
O15 Er1 O7 133.63(13) . .
O10 Er1 O7 75.69(12) . .
O2 Er1 O7 145.95(12) . .
O19 Er1 O7 73.68(12) . .
O6 Er1 O7 74.09(13) . .
O15 Er1 O4 74.77(12) . .
O10 Er1 O4 97.11(12) . .
O2 Er1 O4 128.24(12) . .
O19 Er1 O4 150.04(11) . .
O6 Er1 O4 90.10(12) . .
O7 Er1 O4 76.72(12) . .
O15 Er1 O5 72.64(12) . .
O10 Er1 O5 139.32(11) . .
O2 Er1 O5 76.15(12) . .
O19 Er1 O5 139.89(11) . .
O6 Er1 O5 69.35(11) . .
O7 Er1 O5 116.20(12) . .
O4 Er1 O5 53.59(11) . .
O3 Er2 O14 79.72(12) . .
O3 Er2 O18 83.27(12) . .
O14 Er2 O18 135.75(11) . .
O3 Er2 O8 79.80(12) . .
O14 Er2 O8 79.86(12) . .
O18 Er2 O8 136.35(11) . .
O3 Er2 O11 130.90(12) . .
O14 Er2 O11 84.94(12) . .
O18 Er2 O11 76.08(12) . .
O8 Er2 O11 142.41(12) . .
O3 Er2 O12 130.54(12) . 2_655
O14 Er2 O12 144.49(12) . 2_655
O18 Er2 O12 73.87(12) . 2_655
O8 Er2 O12 87.36(12) . 2_655
O11 Er2 O12 85.44(12) . 2_655
O3 Er2 O9 144.51(12) . .
O14 Er2 O9 74.46(12) . .
O18 Er2 O9 132.17(12) . .
O8 Er2 O9 72.09(12) . .
O11 Er2 O9 70.76(12) . .
O12 Er2 O9 70.09(11) 2_655 .
O3 Er2 O10 79.80(12) . .
O14 Er2 O10 69.21(10) . .
O18 Er2 O10 67.71(11) . .
O8 Er2 O10 145.42(11) . .
O11 Er2 O10 51.20(11) . .
O12 Er2 O10 126.94(11) 2_655 .
O9 Er2 O10 112.21(11) . .
O3 Er2 O13 81.37(11) . 2_655
O14 Er2 O13 146.51(11) . 2_655
O18 Er2 O13 68.10(11) . 2_655
O8 Er2 O13 69.74(11) . 2_655
O11 Er2 O13 127.97(11) . 2_655
O12 Er2 O13 49.56(11) 2_655 2_655
O9 Er2 O13 107.76(11) . 2_655
O10 Er2 O13 133.49(10) . 2_655
O3 Er2 C10 105.70(13) . .
O14 Er2 C10 75.30(12) . .
O18 Er2 C10 70.56(12) . .
O8 Er2 C10 152.97(12) . .
O11 Er2 C10 25.29(12) . .
O12 Er2 C10 106.90(12) 2_655 .
O9 Er2 C10 90.93(12) . .
O10 Er2 C10 25.92(12) . .
O13 Er2 C10 136.84(11) 2_655 .
O3 Er2 C18 106.08(13) . 2_655
O14 Er2 C18 155.29(12) . 2_655
O18 Er2 C18 68.90(12) . 2_655
O8 Er2 C18 77.67(12) . 2_655
O11 Er2 C18 107.00(13) . 2_655
O12 Er2 C18 24.67(13) 2_655 2_655
O9 Er2 C18 88.87(12) . 2_655
O10 Er2 C18 135.10(11) . 2_655
O13 Er2 C18 24.89(11) 2_655 2_655
C10 Er2 C18 124.02(13) . 2_655
O25 Ni1 O24 85.69(13) . .
O25 Ni1 N4 92.78(14) . 4_575
O24 Ni1 N4 92.46(15) . 4_575
O25 Ni1 N1 86.75(15) . .
O24 Ni1 N1 87.03(15) . .
N4 Ni1 N1 179.33(17) 4_575 .
O25 Ni1 O23 173.39(15) . .
O24 Ni1 O23 87.70(13) . .
N4 Ni1 O23 87.16(14) 4_575 .
N1 Ni1 O23 93.26(14) . .
O25 Ni1 O22 95.86(13) . .
O24 Ni1 O22 176.84(13) . .
N4 Ni1 O22 90.22(15) 4_575 .
N1 Ni1 O22 90.30(15) . .
O23 Ni1 O22 90.76(13) . .
O17 S1 O15 108.9(2) . .
O17 S1 O16 109.7(2) . .
O15 S1 O16 108.7(2) . .
O17 S1 O14 111.1(2) . .
O15 S1 O14 110.9(2) . .
O16 S1 O14 107.6(2) . .
O21 S2 O19 109.7(2) . .
O21 S2 O20 109.5(2) . .
O19 S2 O20 109.2(2) . .
O21 S2 O18 108.6(2) . .
O19 S2 O18 110.19(19) . .
O20 S2 O18 109.5(2) . .
C1 O2 Er1 112.8(3) . .
C1 O3 Er2 176.0(3) . .
C9 O4 Er1 94.5(3) . .
C9 O5 Er1 91.7(3) . .
Er1 O6 H6C 120.8 . .
Er1 O6 H6D 120.5 . .
H6C O6 H6D 118.6 . .
Er1 O7 H7A 107.5 . .
Er1 O7 H7B 135.7 . .
H7A O7 H7B 116.7 . .
Er2 O8 H8C 121.2 . .
Er2 O8 H8D 120.5 . .
H8C O8 H8D 118.3 . .
Er2 O9 H9A 120.0 . .
Er2 O9 H9B 120.0 . .
H9A O9 H9B 120.0 . .
C10 O10 Er1 163.5(3) . .
C10 O10 Er2 86.7(3) . .
Er1 O10 Er2 109.46(12) . .
C10 O11 Er2 102.8(3) . .
C18 O12 Er2 104.6(3) . 2_645
C18 O13 Er2 85.1(3) . 2_645
S1 O14 Er2 139.7(2) . .
S1 O15 Er1 144.8(2) . .
S2 O18 Er2 137.6(2) . .
S2 O19 Er1 136.0(2) . .
Ni1 O22 H22A 100.5 . .
Ni1 O22 H22B 112.1 . .
H22A O22 H22B 109.7 . .
Ni1 O23 H23A 109.5 . .
Ni1 O23 H23B 110.5 . .
H23A O23 H23B 109.7 . .
Ni1 O24 H24A 120.0 . .
Ni1 O24 H24B 115.8 . .
H24A O24 H24B 109.7 . .
Ni1 O25 H25A 107.2 . .
Ni1 O25 H25B 118.2 . .
H25A O25 H25B 109.7 . .
C5 N1 C4 105.1(4) . .
C5 N1 Ni1 121.7(3) . .
C4 N1 Ni1 130.9(3) . .
C5 N2 C6 107.6(4) . .
C5 N2 H2 126.2 . .
C6 N2 H2 126.2 . .
C14 N3 C15 107.1(4) . .
C14 N3 H3A 126.4 . .
C15 N3 H3A 126.4 . .
C14 N4 C13 104.6(4) . .
C14 N4 Ni1 119.6(3) . 4_576
C13 N4 Ni1 133.3(3) . 4_576
O3 C1 O2 122.4(4) . .
O3 C1 C2 119.0(4) . .
O2 C1 C2 118.4(4) . .
C3 C2 C8 121.2(4) . .
C3 C2 C1 117.5(4) . .
C8 C2 C1 121.3(4) . .
C4 C3 C2 117.9(5) . .
C4 C3 H3 121.0 . .
C2 C3 H3 121.0 . .
C3 C4 N1 130.4(5) . .
C3 C4 C6 120.6(5) . .
N1 C4 C6 109.1(4) . .
N1 C5 N2 113.0(5) . .
N1 C5 H5 123.5 . .
N2 C5 H5 123.5 . .
C7 C6 N2 132.6(5) . .
C7 C6 C4 122.2(4) . .
N2 C6 C4 105.1(4) . .
C6 C7 C8 117.6(5) . .
C6 C7 H7 121.2 . .
C8 C7 H7 121.2 . .
C7 C8 C2 120.4(5) . .
C7 C8 C9 117.7(4) . 2
C2 C8 C9 121.6(4) . 2
O5 C9 O4 120.2(5) . .
O5 C9 C8 118.0(4) . 2_545
O4 C9 C8 121.7(4) . 2_545
O11 C10 O10 119.3(4) . .
O11 C10 C11 118.9(4) . .
O10 C10 C11 121.7(4) . .
O11 C10 Er2 51.9(2) . .
O10 C10 Er2 67.4(3) . .
C11 C10 Er2 168.9(3) . .
C12 C11 C17 120.5(4) . .
C12 C11 C10 120.1(4) . .
C17 C11 C10 118.9(4) . .
C13 C12 C11 118.2(5) . .
C13 C12 H12 120.9 . .
C11 C12 H12 120.9 . .
C12 C13 C15 120.0(5) . .
C12 C13 N4 131.5(5) . .
C15 C13 N4 108.5(4) . .
N4 C14 N3 113.6(4) . .
N4 C14 H14 123.2 . .
N3 C14 H14 123.2 . .
N3 C15 C16 131.0(5) . .
N3 C15 C13 106.1(4) . .
C16 C15 C13 122.8(4) . .
C17 C16 C15 117.1(5) . .
C17 C16 H16 121.5 . .
C15 C16 H16 121.5 . .
C16 C17 C11 121.1(5) . .
C16 C17 C18 116.3(4) . .
C11 C17 C18 122.6(4) . .
O13 C18 O12 120.7(5) . .
O13 C18 C17 120.8(4) . .
O12 C18 C17 118.4(5) . .
O13 C18 Er2 70.0(3) . 2_645
O12 C18 Er2 50.7(2) . 2_645
C17 C18 Er2 168.6(3) . 2_645

loop_
_geom_bond_atom_site_label_1
_geom_bond_atom_site_label_2
_geom_bond_distance
_geom_bond_site_symmetry_2
Er1 O15 2.290(3) .
Er1 O10 2.294(3) .
Er1 O2 2.311(3) .
Er1 O19 2.338(3) .
Er1 O6 2.357(3) .
Er1 O7 2.367(3) .
Er1 O4 2.394(3) .
Er1 O5 2.454(3) .
Er2 O3 2.232(3) .
Er2 O14 2.303(3) .
Er2 O18 2.345(3) .
Er2 O8 2.345(3) .
Er2 O11 2.346(3) .
Er2 O12 2.370(3) 2_655
Er2 O9 2.426(3) .
Er2 O10 2.687(3) .
Er2 O13 2.793(3) 2_655
Er2 C10 2.905(5) .
Er2 C18 2.962(5) 2_655
Ni1 O25 2.012(3) .
Ni1 O24 2.071(4) .
Ni1 N4 2.072(4) 4_575
Ni1 N1 2.077(4) .
Ni1 O23 2.086(3) .
Ni1 O22 2.097(4) .
S1 O17 1.470(3) .
S1 O15 1.471(3) .
S1 O16 1.474(3) .
S1 O14 1.476(3) .
S2 O21 1.466(3) .
S2 O19 1.471(3) .
S2 O20 1.475(3) .
S2 O18 1.483(3) .
O2 C1 1.273(6) .
O3 C1 1.261(6) .
O4 C9 1.261(6) .
O5 C9 1.261(6) .
O6 H6C 0.8542 .
O6 H6D 0.8576 .
O7 H7A 0.7903 .
O7 H7B 0.7427 .
O8 H8C 0.8529 .
O8 H8D 0.8621 .
O9 H9A 0.8501 .
O9 H9B 0.8500 .
O10 C10 1.272(6) .
O11 C10 1.273(6) .
O12 C18 1.278(6) .
O12 Er2 2.370(3) 2_645
O13 C18 1.251(6) .
O13 Er2 2.793(3) 2_645
O22 H22A 0.8500 .
O22 H22B 0.8500 .
O23 H23A 0.8498 .
O23 H23B 0.8499 .
O24 H24A 0.8501 .
O24 H24B 0.8500 .
O25 H25A 0.8498 .
O25 H25B 0.8499 .
N1 C5 1.316(6) .
N1 C4 1.395(6) .
N2 C5 1.340(6) .
N2 C6 1.382(6) .
N2 H2 0.8599 .
N3 C14 1.332(6) .
N3 C15 1.376(6) .
N3 H3A 0.8601 .
N4 C14 1.321(6) .
N4 C13 1.404(6) .
N4 Ni1 2.072(4) 4_576
C1 C2 1.484(6) .
C2 C3 1.383(7) .
C2 C8 1.422(7) .
C3 C4 1.388(7) .
C3 H3 0.9300 .
C4 C6 1.399(7) .
C5 H5 0.9300 .
C6 C7 1.377(7) .
C7 C8 1.391(6) .
C7 H7 0.9300 .
C8 C9 1.503(7) 2
C9 C8 1.503(7) 2_545
C10 C11 1.477(7) .
C11 C12 1.390(7) .
C11 C17 1.428(7) .
C12 C13 1.396(7) .
C12 H12 0.9300 .
C13 C15 1.394(7) .
C14 H14 0.9300 .
C15 C16 1.389(7) .
C16 C17 1.380(7) .
C16 H16 0.9300 .
C17 C18 1.499(7) .
C18 Er2 2.962(5) 2_645

loop_
_geom_torsion_atom_site_label_1
_geom_torsion_atom_site_label_2
_geom_torsion_atom_site_label_3
_geom_torsion_atom_site_label_4
_geom_torsion
_geom_torsion_site_symmetry_1
_geom_torsion_site_symmetry_4
O15 Er1 O2 C1 80.2(3) . .
O10 Er1 O2 C1 16.1(3) . .
O19 Er1 O2 C1 -55.8(3) . .
O6 Er1 O2 C1 -134.7(3) . .
O7 Er1 O2 C1 -88.7(4) . .
O4 Er1 O2 C1 141.3(3) . .
O5 Er1 O2 C1 154.7(3) . .
O14 Er2 O3 C1 -31(5) . .
O18 Er2 O3 C1 108(5) . .
O8 Er2 O3 C1 -113(5) . .
O11 Er2 O3 C1 43(5) . .
O12 Er2 O3 C1 170(5) 2_655 .
O9 Er2 O3 C1 -75(5) . .
O10 Er2 O3 C1 39(5) . .
O13 Er2 O3 C1 176(5) 2_655 .
C10 Er2 O3 C1 40(5) . .
C18 Er2 O3 C1 173(5) 2_655 .
O15 Er1 O4 C9 78.0(3) . .
O10 Er1 O4 C9 147.6(3) . .
O2 Er1 O4 C9 14.9(3) . .
O19 Er1 O4 C9 -130.0(3) . .
O6 Er1 O4 C9 -65.4(3) . .
O7 Er1 O4 C9 -139.0(3) . .
O5 Er1 O4 C9 -1.4(3) . .
O15 Er1 O5 C9 -82.2(3) . .
O10 Er1 O5 C9 -50.1(3) . .
O2 Er1 O5 C9 -165.4(3) . .
O19 Er1 O5 C9 144.1(3) . .
O6 Er1 O5 C9 107.7(3) . .
O7 Er1 O5 C9 48.5(3) . .
O4 Er1 O5 C9 1.4(3) . .
O15 Er1 O10 C10 115.0(11) . .
O2 Er1 O10 C10 -176.9(10) . .
O19 Er1 O10 C10 -106.4(10) . .
O6 Er1 O10 C10 -57.5(11) . .
O7 Er1 O10 C10 -30.8(10) . .
O4 Er1 O10 C10 43.5(10) . .
O5 Er1 O10 C10 82.9(11) . .
O15 Er1 O10 Er2 -76.96(13) . .
O2 Er1 O10 Er2 -8.80(16) . .
O19 Er1 O10 Er2 61.69(12) . .
O6 Er1 O10 Er2 110.54(19) . .
O7 Er1 O10 Er2 137.23(14) . .
O4 Er1 O10 Er2 -148.48(12) . .
O5 Er1 O10 Er2 -109.05(16) . .
O3 Er2 O10 C10 178.0(3) . .
O14 Er2 O10 C10 -99.2(3) . .
O18 Er2 O10 C10 91.2(3) . .
O8 Er2 O10 C10 -127.3(3) . .
O11 Er2 O10 C10 1.4(2) . .
O12 Er2 O10 C10 44.3(3) 2_655 .
O9 Er2 O10 C10 -36.9(3) . .
O13 Er2 O10 C10 110.4(3) 2_655 .
C18 Er2 O10 C10 75.4(3) 2_655 .
O3 Er2 O10 Er1 1.40(11) . .
O14 Er2 O10 Er1 84.17(14) . .
O18 Er2 O10 Er1 -85.45(14) . .
O8 Er2 O10 Er1 56.1(2) . .
O11 Er2 O10 Er1 -175.22(19) . .
O12 Er2 O10 Er1 -132.31(13) 2_655 .
O9 Er2 O10 Er1 146.50(12) . .
O13 Er2 O10 Er1 -66.23(17) 2_655 .
C10 Er2 O10 Er1 -176.6(3) . .
C18 Er2 O10 Er1 -101.21(18) 2_655 .
O3 Er2 O11 C10 -5.8(3) . .
O14 Er2 O11 C10 65.9(3) . .
O18 Er2 O11 C10 -73.9(3) . .
O8 Er2 O11 C10 132.0(3) . .
O12 Er2 O11 C10 -148.3(3) 2_655 .
O9 Er2 O11 C10 141.2(3) . .
O10 Er2 O11 C10 -1.4(2) . .
O13 Er2 O11 C10 -120.9(3) 2_655 .
C18 Er2 O11 C10 -136.2(3) 2_655 .
O17 S1 O14 Er2 -84.4(3) . .
O15 S1 O14 Er2 36.8(4) . .
O16 S1 O14 Er2 155.5(3) . .
O3 Er2 O14 S1 22.3(3) . .
O18 Er2 O14 S1 -46.7(4) . .
O8 Er2 O14 S1 103.7(3) . .
O11 Er2 O14 S1 -110.8(3) . .
O12 Er2 O14 S1 174.3(2) 2_655 .
O9 Er2 O14 S1 177.8(3) . .
O10 Er2 O14 S1 -60.6(3) . .
O13 Er2 O14 S1 78.9(4) 2_655 .
C10 Er2 O14 S1 -87.1(3) . .
C18 Er2 O14 S1 128.5(3) 2_655 .
O17 S1 O15 Er1 97.7(4) . .
O16 S1 O15 Er1 -142.8(4) . .
O14 S1 O15 Er1 -24.8(5) . .
O10 Er1 O15 S1 50.3(4) . .
O2 Er1 O15 S1 -72.3(4) . .
O19 Er1 O15 S1 -8.9(5) . .
O6 Er1 O15 S1 -136.2(3) . .
O7 Er1 O15 S1 99.1(4) . .
O4 Er1 O15 S1 153.1(4) . .
O5 Er1 O15 S1 -150.9(4) . .
O21 S2 O18 Er2 112.0(3) . .
O19 S2 O18 Er2 -8.3(4) . .
O20 S2 O18 Er2 -128.5(3) . .
O3 Er2 O18 S2 -19.9(3) . .
O14 Er2 O18 S2 47.9(4) . .
O8 Er2 O18 S2 -87.4(3) . .
O11 Er2 O18 S2 115.2(3) . .
O12 Er2 O18 S2 -155.5(3) 2_655 .
O9 Er2 O18 S2 162.2(2) . .
O10 Er2 O18 S2 61.8(3) . .
O13 Er2 O18 S2 -103.2(3) 2_655 .
C10 Er2 O18 S2 89.4(3) . .
C18 Er2 O18 S2 -130.0(3) 2_655 .
O21 S2 O19 Er1 -171.4(2) . .
O20 S2 O19 Er1 68.6(3) . .
O18 S2 O19 Er1 -51.8(3) . .
O15 Er1 O19 S2 71.9(3) . .
O10 Er1 O19 S2 15.6(3) . .
O2 Er1 O19 S2 136.2(3) . .
O6 Er1 O19 S2 -139.1(3) . .
O7 Er1 O19 S2 -62.3(3) . .
O4 Er1 O19 S2 -71.4(4) . .
O5 Er1 O19 S2 -173.8(2) . .
O25 Ni1 N1 C5 -39.7(4) . .
O24 Ni1 N1 C5 46.2(4) . .
N4 Ni1 N1 C5 5(16) 4_575 .
O23 Ni1 N1 C5 133.7(4) . .
O22 Ni1 N1 C5 -135.5(4) . .
O25 Ni1 N1 C4 160.2(4) . .
O24 Ni1 N1 C4 -114.0(4) . .
N4 Ni1 N1 C4 -155(15) 4_575 .
O23 Ni1 N1 C4 -26.4(4) . .
O22 Ni1 N1 C4 64.4(4) . .
Er2 O3 C1 O2 -32(5) . .
Er2 O3 C1 C2 152(4) . .
Er1 O2 C1 O3 -12.4(5) . .
Er1 O2 C1 C2 163.6(3) . .
O3 C1 C2 C3 27.9(6) . .
O2 C1 C2 C3 -148.3(4) . .
O3 C1 C2 C8 -155.8(4) . .
O2 C1 C2 C8 28.0(7) . .
C8 C2 C3 C4 -2.5(7) . .
C1 C2 C3 C4 173.8(4) . .
C2 C3 C4 N1 -179.3(5) . .
C2 C3 C4 C6 -1.0(7) . .
C5 N1 C4 C3 176.8(5) . .
Ni1 N1 C4 C3 -20.7(8) . .
C5 N1 C4 C6 -1.6(5) . .
Ni1 N1 C4 C6 160.9(3) . .
C4 N1 C5 N2 1.6(6) . .
Ni1 N1 C5 N2 -163.0(3) . .
C6 N2 C5 N1 -0.9(6) . .
C5 N2 C6 C7 177.8(5) . .
C5 N2 C6 C4 -0.2(5) . .
C3 C4 C6 C7 4.2(8) . .
N1 C4 C6 C7 -177.1(4) . .
C3 C4 C6 N2 -177.5(4) . .
N1 C4 C6 N2 1.1(5) . .
N2 C6 C7 C8 178.6(5) . .
C4 C6 C7 C8 -3.7(7) . .
C6 C7 C8 C2 0.2(7) . .
C6 C7 C8 C9 173.5(4) . 2
C3 C2 C8 C7 2.9(7) . .
C1 C2 C8 C7 -173.2(4) . .
C3 C2 C8 C9 -170.1(4) . 2
C1 C2 C8 C9 13.7(7) . 2
Er1 O5 C9 O4 -2.6(5) . .
Er1 O5 C9 C8 172.9(4) . 2_545
Er1 O4 C9 O5 2.6(5) . .
Er1 O4 C9 C8 -172.6(4) . 2_545
Er2 O11 C10 O10 2.7(5) . .
Er2 O11 C10 C11 -172.5(3) . .
Er1 O10 C10 O11 166.4(8) . .
Er2 O10 C10 O11 -2.3(4) . .
Er1 O10 C10 C11 -18.5(13) . .
Er2 O10 C10 C11 172.7(4) . .
Er1 O10 C10 Er2 168.7(11) . .
O3 Er2 C10 O11 175.4(3) . .
O14 Er2 C10 O11 -110.0(3) . .
O18 Er2 C10 O11 98.6(3) . .
O8 Er2 C10 O11 -86.2(4) . .
O12 Er2 C10 O11 33.1(3) 2_655 .
O9 Er2 C10 O11 -36.3(3) . .
O10 Er2 C10 O11 177.4(4) . .
O13 Er2 C10 O11 81.3(3) 2_655 .
C18 Er2 C10 O11 52.9(3) 2_655 .
O3 Er2 C10 O10 -2.0(3) . .
O14 Er2 C10 O10 72.6(2) . .
O18 Er2 C10 O10 -78.8(3) . .
O8 Er2 C10 O10 96.4(4) . .
O11 Er2 C10 O10 -177.4(4) . .
O12 Er2 C10 O10 -144.3(2) 2_655 .
O9 Er2 C10 O10 146.2(2) . .
O13 Er2 C10 O10 -96.2(3) 2_655 .
C18 Er2 C10 O10 -124.5(2) 2_655 .
O3 Er2 C10 C11 -148.2(17) . .
O14 Er2 C10 C11 -73.6(17) . .
O18 Er2 C10 C11 135.0(17) . .
O8 Er2 C10 C11 -49.7(18) . .
O11 Er2 C10 C11 36.4(16) . .
O12 Er2 C10 C11 69.6(17) 2_655 .
O9 Er2 C10 C11 0.1(17) . .
O10 Er2 C10 C11 -146.1(18) . .
O13 Er2 C10 C11 117.7(16) 2_655 .
C18 Er2 C10 C11 89.4(17) 2_655 .
O11 C10 C11 C12 144.0(5) . .
O10 C10 C11 C12 -31.1(7) . .
Er2 C10 C11 C12 111.7(16) . .
O11 C10 C11 C17 -28.7(6) . .
O10 C10 C11 C17 156.2(4) . .
Er2 C10 C11 C17 -61.0(18) . .
C17 C11 C12 C13 1.7(7) . .
C10 C11 C12 C13 -170.9(4) . .
C11 C12 C13 C15 2.9(7) . .
C11 C12 C13 N4 179.3(5) . .
C14 N4 C13 C12 -175.9(5) . .
Ni1 N4 C13 C12 22.7(8) 4_576 .
C14 N4 C13 C15 0.9(5) . .
Ni1 N4 C13 C15 -160.6(4) 4_576 .
C13 N4 C14 N3 -0.6(6) . .
Ni1 N4 C14 N3 164.0(3) 4_576 .
C15 N3 C14 N4 0.1(6) . .
C14 N3 C15 C16 -177.4(5) . .
C14 N3 C15 C13 0.5(5) . .
C12 C13 C15 N3 176.4(4) . .
N4 C13 C15 N3 -0.8(5) . .
C12 C13 C15 C16 -5.5(8) . .
N4 C13 C15 C16 177.3(4) . .
N3 C15 C16 C17 -179.2(5) . .
C13 C15 C16 C17 3.2(7) . .
C15 C16 C17 C11 1.6(7) . .
C15 C16 C17 C18 -176.0(4) . .
C12 C11 C17 C16 -4.1(7) . .
C10 C11 C17 C16 168.6(4) . .
C12 C11 C17 C18 173.4(4) . .
C10 C11 C17 C18 -13.9(7) . .
Er2 O13 C18 O12 -0.5(4) 2_645 .
Er2 O13 C18 C17 175.9(4) 2_645 .
Er2 O12 C18 O13 0.6(5) 2_645 .
Er2 O12 C18 C17 -175.9(3) 2_645 .
C16 C17 C18 O13 -59.3(6) . .
C11 C17 C18 O13 123.2(5) . .
C16 C17 C18 O12 117.2(5) . .
C11 C17 C18 O12 -60.4(6) . .
C16 C17 C18 Er2 100.8(16) . 2_645
C11 C17 C18 Er2 -76.8(17) . 2_645
